data_8101185
loop_
_publ_author_name
'Hauss\"uhl, Eiken'
'Tillmanns, Ekkehart'

_publ_section_title
;
Crystal structure of cesium guanidinium zirconium bis(nitrilotriacetate) 
hydrate, Cs(C(NH~2~)~3~)Zr(N(CH~2~COO)~3~)~2~ &#x00B7; H~2~O
;
_journal_issue 1
_journal_name_full 'Zeitschrift f\"ur Kristallographie - New Crystal Structures'
_journal_page_first 103
_journal_page_last 104
_journal_volume 215
_journal_year 2000
_chemical_formula_structural 'Cs(C(N H2)3) Zr (N(C H2 C O O)3)2 . H2 O'
_chemical_formula_sum 'C13 H20 Cs N5 O13 Zr'
_chemical_formula_weight 678.47
_space_group_IT_number 4
_symmetry_cell_setting monoclinic
_symmetry_space_group_name_Hall 'P 2yb'
_symmetry_space_group_name_H-M 'P 1 21 1'
_cell_angle_alpha 90.00
_cell_angle_beta 116.460(10)
_cell_angle_gamma 90.00
_cell_formula_units_Z 2
_cell_length_a 10.017(2)
_cell_length_b 11.206(2)
_cell_length_c 10.461(2)
_cell_measurement_temperature 298(2)
_cell_volume 1051.2(3)
_diffrn_ambient_temperature 293(2)
_exptl_crystal_density_diffrn '2.143 (at 298 K)'
_exptl_crystal_density_meas 2.146
_exptl_crystal_density_meas_temp 293
_refine_ls_R_factor_obs 0.0187
_refine_ls_wR_factor_obs 0.0476
_cod_depositor_comments
;
The following automatic conversions were performed:

Tag '_exptl_crystal_density_meas' value '2.146 (at 293 K)' was
modified to '2.146'. New tag '_exptl_crystal_density_meas_temp' was
created. The value of new tag set to - '293'.

Automatic conversion script
Id: cif_fix_values 3130 2015-03-20 13:55:49Z robertas 
;
_cod_original_sg_symbol_H-M 'P 21'
_cod_database_code 8101185

loop_
_symmetry_equiv_pos_as_xyz
'x, y, z'
'-x, y+1/2, -z'

loop_
_atom_site_label
_atom_site_type_symbol
_atom_site_fract_x
_atom_site_fract_y
_atom_site_fract_z
_atom_site_U_iso_or_equiv
_atom_site_adp_type
_atom_site_occupancy
_atom_site_calc_flag
_atom_site_refinement_flags
_atom_site_disorder_assembly
_atom_site_disorder_group
Zr Zr 0.89793(2) 0.167519(18) 0.715631(19) 0.01771(5) Uani 1 d . . .
Cs Cs 0.402141(17) 0.059501(14) 0.423301(18) 0.03848(6) Uani 1 d . . .
N1 N 1.0683(2) 0.26919(16) 0.93790(19) 0.0200(3) Uani 1 d . . .
N2 N 0.9354(2) 0.01466(17) 0.5630(2) 0.0222(4) Uani 1 d . . .
N31 N 0.4252(4) 0.8701(3) 0.8975(4) 0.0521(7) Uani 1 d . . .
N32 N 0.5400(4) 1.0452(3) 0.9980(3) 0.0459(6) Uani 1 d . . .
N33 N 0.5676(3) 0.9671(3) 0.8113(3) 0.0430(6) Uani 1 d D . .
C11 C 1.0921(3) 0.3927(2) 0.9009(3) 0.0258(4) Uani 1 d . . .
C12 C 1.2082(3) 0.2004(2) 1.0013(3) 0.0244(4) Uani 1 d . . .
C13 C 0.9979(3) 0.2702(2) 1.0377(2) 0.0246(4) Uani 1 d . . .
C14 C 0.9524(3) 0.4379(2) 0.7766(2) 0.0241(4) Uani 1 d . . .
C15 C 1.1717(2) 0.0679(2) 0.9799(2) 0.0239(4) Uani 1 d . . .
C16 C 0.8403(3) 0.2245(2) 0.9752(3) 0.0266(4) Uani 1 d . . .
C21 C 0.8854(3) -0.1027(2) 0.5918(3) 0.0287(5) Uani 1 d . . .
C22 C 1.0956(3) 0.0135(2) 0.5989(3) 0.0272(5) Uani 1 d . . .
C23 C 0.8439(3) 0.0512(3) 0.4111(2) 0.0313(5) Uani 1 d . . .
C24 C 0.7596(3) -0.0878(2) 0.6329(2) 0.0252(4) Uani 1 d . . .
C25 C 1.1603(3) 0.1373(2) 0.6397(3) 0.0250(5) Uani 1 d . . .
C26 C 0.7233(3) 0.1422(2) 0.3905(3) 0.0272(5) Uani 1 d . . .
C30 C 0.5117(3) 0.9602(2) 0.9036(3) 0.0277(5) Uani 1 d . . .
O14A O 0.9344(2) 0.54589(17) 0.7522(2) 0.0348(4) Uani 1 d . . .
O14B O 0.8626(2) 0.35814(16) 0.69774(19) 0.0306(4) Uani 1 d . . .
O15A O 1.2566(2) -0.00542(18) 1.0606(2) 0.0398(5) Uani 1 d . . .
O15B O 1.04837(19) 0.04310(14) 0.86744(17) 0.0251(3) Uani 1 d . . .
O16A O 0.7735(3) 0.2237(2) 1.0487(2) 0.0401(5) Uani 1 d . . .
O16B O 0.7840(2) 0.18502(19) 0.8459(2) 0.0353(4) Uani 1 d . . .
O24A O 0.6848(3) -0.17253(19) 0.6358(3) 0.0436(5) Uani 1 d . . .
O24B O 0.7434(2) 0.01886(16) 0.6690(2) 0.0303(4) Uani 1 d . . .
O25A O 1.2790(2) 0.1610(2) 0.6392(2) 0.0401(4) Uani 1 d . . .
O25B O 1.0841(2) 0.21189(16) 0.67557(19) 0.0269(3) Uani 1 d . . .
O26A O 0.6181(2) 0.1555(2) 0.27327(19) 0.0413(5) Uani 1 d . . .
O26B O 0.7422(2) 0.20323(18) 0.50064(19) 0.0365(4) Uani 1 d . . .
OW1 O 0.5226(4) -0.1414(4) 0.2645(5) 0.0895(12) Uani 1 d D . .
H11A H 1.162(4) 0.396(3) 0.865(4) 0.032(8) Uiso 1 d . . .
H11B H 1.128(5) 0.448(5) 0.989(5) 0.063(12) Uiso 1 d . . .
H12A H 1.266(5) 0.219(4) 1.089(4) 0.044(10) Uiso 1 d . . .
H12B H 1.265(4) 0.211(3) 0.951(4) 0.038(9) Uiso 1 d . . .
H13A H 0.996(4) 0.349(4) 1.070(4) 0.044(10) Uiso 1 d . . .
H13B H 1.068(4) 0.227(3) 1.125(4) 0.034(9) Uiso 1 d . . .
H21A H 0.970(4) -0.140(3) 0.675(4) 0.034(8) Uiso 1 d . . .
H21B H 0.871(4) -0.159(3) 0.519(4) 0.035(8) Uiso 1 d . . .
H22A H 1.143(3) -0.036(3) 0.680(3) 0.014(6) Uiso 1 d . . .
H22B H 1.117(4) -0.015(3) 0.532(4) 0.044(10) Uiso 1 d . . .
H23A H 0.792(5) -0.015(4) 0.347(4) 0.047(10) Uiso 1 d . . .
H23B H 0.913(5) 0.085(4) 0.375(4) 0.055(11) Uiso 1 d . . .
H31A H 0.399(5) 0.815(5) 0.838(5) 0.061(13) Uiso 1 d . . .
H31B H 0.383(5) 0.873(4) 0.944(5) 0.050(12) Uiso 1 d . . .
H32A H 0.514(4) 1.030(4) 1.054(4) 0.040(10) Uiso 1 d . . .
H32B H 0.615(5) 1.090(4) 1.007(5) 0.058(13) Uiso 1 d . . .
H33A H 0.541(6) 0.913(5) 0.759(6) 0.079(12) Uiso 1 d D . .
H33B H 0.635(6) 1.019(5) 0.825(6) 0.079(12) Uiso 1 d D . .
HW1A H 0.575(7) -0.209(6) 0.279(7) 0.112(16) Uiso 1 d D . .
HW1B H 0.420(7) -0.169(7) 0.218(7) 0.112(16) Uiso 1 d D . .

loop_
_atom_site_aniso_label
_atom_site_aniso_U_11
_atom_site_aniso_U_22
_atom_site_aniso_U_33
_atom_site_aniso_U_23
_atom_site_aniso_U_13
_atom_site_aniso_U_12
Zr 0.01751(9) 0.01789(8) 0.01819(9) -0.00320(7) 0.00835(7) -0.00180(7)
Cs 0.02572(8) 0.04397(10) 0.04437(10) 0.00542(7) 0.01437(7) 0.00465(7)
N1 0.0213(8) 0.0160(8) 0.0229(8) -0.0004(7) 0.0100(7) -0.0012(7)
N2 0.0223(9) 0.0240(8) 0.0229(8) -0.0033(7) 0.0123(7) -0.0027(7)
N31 0.0549(17) 0.0441(16) 0.067(2) -0.0117(14) 0.0360(17) -0.0213(13)
N32 0.0527(16) 0.0458(15) 0.0460(14) -0.0141(12) 0.0282(13) -0.0101(13)
N33 0.0410(14) 0.0564(17) 0.0396(13) 0.0042(12) 0.0251(12) 0.0060(13)
C11 0.0278(11) 0.0193(10) 0.0259(10) -0.0002(8) 0.0080(9) -0.0056(8)
C12 0.0180(10) 0.0238(10) 0.0258(11) -0.0016(8) 0.0049(9) -0.0003(8)
C13 0.0297(11) 0.0232(10) 0.0243(10) -0.0009(8) 0.0152(9) 0.0018(9)
C14 0.0278(11) 0.0225(10) 0.0259(10) 0.0011(8) 0.0154(9) 0.0017(9)
C15 0.0246(10) 0.0236(10) 0.0242(10) -0.0006(9) 0.0116(8) 0.0036(9)
C16 0.0312(12) 0.0207(10) 0.0360(12) -0.0049(9) 0.0223(10) -0.0004(9)
C21 0.0358(13) 0.0205(10) 0.0359(12) -0.0049(9) 0.0214(11) -0.0041(9)
C22 0.0247(12) 0.0280(11) 0.0323(12) -0.0050(9) 0.0158(10) 0.0002(9)
C23 0.0333(12) 0.0404(13) 0.0219(10) -0.0036(10) 0.0139(9) 0.0006(12)
C24 0.0266(11) 0.0267(11) 0.0229(10) -0.0034(8) 0.0115(9) -0.0063(9)
C25 0.0231(11) 0.0294(12) 0.0245(10) 0.0024(8) 0.0124(9) -0.0007(8)
C26 0.0272(11) 0.0323(13) 0.0213(10) 0.0011(8) 0.0100(9) -0.0038(9)
C30 0.0246(10) 0.0306(12) 0.0295(11) 0.0001(9) 0.0135(9) 0.0014(9)
O14A 0.0386(9) 0.0197(8) 0.0422(10) 0.0025(7) 0.0145(8) 0.0002(7)
O14B 0.0305(9) 0.0220(8) 0.0293(8) -0.0032(6) 0.0044(7) 0.0029(7)
O15A 0.0396(11) 0.0282(9) 0.0396(10) 0.0038(8) 0.0069(9) 0.0090(8)
O15B 0.0296(8) 0.0186(7) 0.0246(7) -0.0007(6) 0.0099(6) -0.0021(6)
O16A 0.0473(12) 0.0435(11) 0.0456(11) -0.0074(9) 0.0351(10) -0.0043(9)
O16B 0.0303(9) 0.0471(12) 0.0358(9) -0.0178(8) 0.0212(8) -0.0131(8)
O24A 0.0480(13) 0.0334(10) 0.0601(13) -0.0116(10) 0.0336(11) -0.0190(9)
O24B 0.0285(9) 0.0287(8) 0.0401(10) -0.0132(7) 0.0211(8) -0.0102(7)
O25A 0.0271(9) 0.0430(10) 0.0567(12) -0.0036(10) 0.0245(9) -0.0055(9)
O25B 0.0284(8) 0.0258(7) 0.0322(9) -0.0018(7) 0.0188(7) -0.0046(6)
O26A 0.0405(11) 0.0517(13) 0.0225(8) -0.0007(9) 0.0057(7) 0.0026(10)
O26B 0.0369(10) 0.0375(10) 0.0232(8) -0.0051(7) 0.0026(7) 0.0095(8)
OW1 0.0589(19) 0.065(2) 0.113(3) -0.001(2) 0.010(2) 0.0196(17)

loop_
_geom_bond_atom_site_label_1
_geom_bond_atom_site_label_2
_geom_bond_distance
_geom_bond_site_symmetry_2
_geom_bond_publ_flag
Zr O26B 2.1273(18) . ?
Zr O16B 2.1412(17) . ?
Zr O25B 2.1444(17) . ?
Zr O15B 2.1457(16) . ?
Zr O14B 2.1597(18) . ?
Zr O24B 2.1762(18) . ?
Zr N1 2.4659(19) . ?
Zr N2 2.4814(19) . ?
Zr Cs 4.6848(10) . ?
Cs O14A 3.041(2) 2_646 ?
Cs O24A 3.111(2) 2_656 ?
Cs O25A 3.224(2) 1_455 ?
Cs O24B 3.267(2) . ?
Cs O14B 3.2763(19) 2_646 ?
Cs OW1 3.327(4) . ?
Cs O26A 3.366(2) . ?
Cs O15A 3.481(2) 1_454 ?
Cs C14 3.497(2) 2_646 ?
Cs C26 3.508(3) . ?
Cs O26B 3.521(2) . ?
Cs C24 3.655(3) . ?
Cs HW1B 3.40(8) . ?
N1 C12 1.473(3) . ?
N1 C11 1.485(3) . ?
N1 C13 1.498(3) . ?
N2 C22 1.476(3) . ?
N2 C21 1.485(3) . ?
N2 C23 1.495(3) . ?
N31 C30 1.313(4) . ?
N31 H31A 0.83(5) . ?
N31 H31B 0.78(5) . ?
N32 C30 1.310(4) . ?
N32 H32A 0.76(4) . ?
N32 H32B 0.87(5) . ?
N33 C30 1.317(4) . ?
N33 Cs 3.781(3) 1_565 ?
N33 H33A 0.78(5) . ?
N33 H33B 0.86(5) . ?
C11 C14 1.511(3) . ?
C11 H11A 0.93(4) . ?
C11 H11B 1.03(5) . ?
C12 C15 1.522(3) . ?
C12 H12A 0.87(4) . ?
C12 H12B 0.94(4) . ?
C13 C16 1.504(3) . ?
C13 H13A 0.95(4) . ?
C13 H13B 1.00(4) . ?
C14 O14A 1.234(3) . ?
C14 O14B 1.276(3) . ?
C14 Cs 3.497(2) 2_656 ?
C15 O15A 1.213(3) . ?
C15 O15B 1.301(3) . ?
C16 O16A 1.224(3) . ?
C16 O16B 1.290(3) . ?
C21 C24 1.511(3) . ?
C21 H21A 1.00(4) . ?
C21 H21B 0.95(4) . ?
C22 C25 1.511(3) . ?
C22 H22A 0.94(3) . ?
C22 H22B 0.88(4) . ?
C23 C26 1.521(4) . ?
C23 H23A 0.97(4) . ?
C23 H23B 1.00(4) . ?
C24 O24A 1.218(3) . ?
C24 O24B 1.286(3) . ?
C25 O25A 1.220(3) . ?
C25 O25B 1.295(3) . ?
C26 O26A 1.218(3) . ?
C26 O26B 1.280(3) . ?
O14A Cs 3.041(2) 2_656 ?
O14B Cs 3.2763(19) 2_656 ?
O15A Cs 3.481(2) 1_656 ?
O24A Cs 3.111(2) 2_646 ?
O25A Cs 3.224(2) 1_655 ?
OW1 HW1A 0.90(6) . ?
OW1 HW1B 0.97(6) . ?
